data_7223085
loop_
_publ_author_name
'Wang, Chao'
'Huang, Ling ling'
'Lu, Min'
'Zhao, Bei'
'Wang, Yaorong'
'Zhang, Yong'
'Shen, Qi'
'Yao, Yingming'

_publ_section_title
;
 Anionic phenoxy-amido rare-earth complexes as efficient catalysts for
 amidation of aldehydes with amines
;
_journal_name_full 'RSC Adv.'
_journal_paper_doi 10.1039/C5RA20285J
_journal_year 2015
_chemical_formula_moiety 'C56 H86 F2 Li2 N3 O4 Si2 Yb'
_chemical_formula_sum 'C56 H86 F2 Li2 N3 O4 Si2 Yb'
_chemical_formula_weight 1146.38
_chemical_name_systematic
; 
 ? 
;
_space_group_IT_number 110
_symmetry_cell_setting tetragonal
_symmetry_Int_Tables_number 110
_symmetry_space_group_name_Hall 'I 4bw -2c'
_symmetry_space_group_name_H-M 'I 41 c d'
_atom_sites_solution_hydrogens geom
_atom_sites_solution_primary direct
_atom_sites_solution_secondary difmap
_audit_creation_method SHELXL-97
_audit_update_record
;
2015-07-14 deposited with the CCDC.
2015-10-28 downloaded from the CCDC.
;
_cell_angle_alpha 90.00
_cell_angle_beta 90.00
_cell_angle_gamma 90.00
_cell_formula_units_Z 8
_cell_length_a 21.1739(14)
_cell_length_b 21.1739(14)
_cell_length_c 26.954(2)
_cell_measurement_reflns_used 14127
_cell_measurement_temperature 223(2)
_cell_measurement_theta_max 27.5
_cell_measurement_theta_min 3.0
_cell_volume 12084.4(14)
_computing_cell_refinement CrystalClear
_computing_data_collection CrystalClear
_computing_data_reduction CrystalStructure
_computing_publication_material 'CrystalStructure 3.7.0'
_computing_structure_refinement 'SHELXL-97 (Sheldrick, 1997)'
_computing_structure_solution 'SHELXS-97 (Sheldrick, 1990)'
_diffrn_ambient_temperature 223(2)
_diffrn_detector_area_resol_mean 14.63
_diffrn_measured_fraction_theta_full 0.997
_diffrn_measured_fraction_theta_max 0.997
_diffrn_measurement_device_type 'Rigaku Saturn'
_diffrn_measurement_method \w
_diffrn_radiation_monochromator graphite
_diffrn_radiation_source 'fine-focus sealed tube'
_diffrn_radiation_type MoK\a
_diffrn_radiation_wavelength 0.71075
_diffrn_reflns_av_R_equivalents 0.0436
_diffrn_reflns_av_sigmaI/netI 0.0585
_diffrn_reflns_limit_h_max 20
_diffrn_reflns_limit_h_min -27
_diffrn_reflns_limit_k_max 27
_diffrn_reflns_limit_k_min -21
_diffrn_reflns_limit_l_max 34
_diffrn_reflns_limit_l_min -34
_diffrn_reflns_number 36312
_diffrn_reflns_theta_full 27.48
_diffrn_reflns_theta_max 27.48
_diffrn_reflns_theta_min 3.02
_exptl_absorpt_coefficient_mu 1.636
_exptl_absorpt_correction_T_max 0.613
_exptl_absorpt_correction_T_min 0.470
_exptl_absorpt_correction_type multi-scan
_exptl_absorpt_process_details 'Jacobson, R. (1998) Private communication'
_exptl_crystal_colour yellow
_exptl_crystal_density_diffrn 1.260
_exptl_crystal_density_method 'not measured'
_exptl_crystal_description block
_exptl_crystal_F_000 4776
_exptl_crystal_size_max 0.50
_exptl_crystal_size_mid 0.30
_exptl_crystal_size_min 0.30
_refine_diff_density_max 0.515
_refine_diff_density_min -0.706
_refine_diff_density_rms 0.091
_refine_ls_abs_structure_details 'Flack H D (1983), Acta Cryst. A39, 876-881'
_refine_ls_abs_structure_Flack 0.03(3)
_refine_ls_extinction_method none
_refine_ls_goodness_of_fit_ref 1.242
_refine_ls_hydrogen_treatment constr
_refine_ls_matrix_type full
_refine_ls_number_parameters 307
_refine_ls_number_reflns 6901
_refine_ls_number_restraints 18
_refine_ls_restrained_S_all 1.247
_refine_ls_R_factor_all 0.0813
_refine_ls_R_factor_gt 0.0654
_refine_ls_shift/su_max 0.000
_refine_ls_shift/su_mean 0.000
_refine_ls_structure_factor_coef Fsqd
_refine_ls_weighting_details 'calc w=1/[\s^2^(Fo^2^)+(0.0399P)^2^+37.8307P] where P=(Fo^2^+2Fc^2^)/3'
_refine_ls_weighting_scheme calc
_refine_ls_wR_factor_gt 0.1286
_refine_ls_wR_factor_ref 0.1359
_reflns_number_gt 5613
_reflns_number_total 6901
_reflns_threshold_expression >2sigma(I)
_cod_data_source_file c5ra20285j2.cif
_cod_data_source_block complex2
_cod_original_cell_volume 12084.6(15)
_cod_database_code 7223085

loop_
_symmetry_equiv_pos_as_xyz
'x, y, z'
'-y, x+1/2, z+1/4'
'-x+1/2, -y+1/2, z+1/2'
'y+1/2, -x, z+3/4'
'-x, y, z+1/2'
'y, x+1/2, z+3/4'
'x+1/2, -y+1/2, z'
'-y+1/2, -x, z+1/4'
'x+1/2, y+1/2, z+1/2'
'-y+1/2, x+1, z+3/4'
'-x+1, -y+1, z+1'
'y+1, -x+1/2, z+5/4'
'-x+1/2, y+1/2, z+1'
'y+1/2, x+1, z+5/4'
'x+1, -y+1, z+1/2'
'-y+1, -x+1/2, z+3/4'

loop_
_atom_site_label
_atom_site_type_symbol
_atom_site_fract_x
_atom_site_fract_y
_atom_site_fract_z
_atom_site_U_iso_or_equiv
_atom_site_adp_type
_atom_site_occupancy
_atom_site_symmetry_multiplicity
_atom_site_calc_flag
_atom_site_refinement_flags
_atom_site_disorder_assembly
_atom_site_disorder_group
Yb1 Yb 0.5000 0.5000 0.12244(9) 0.03616(11) Uani 1 2 d S . .
Si1 Si 0.51696(11) 0.43173(12) 0.00910(8) 0.0596(6) Uani 1 1 d . B .
F1 F 0.6119(3) 0.8174(3) 0.1124(3) 0.105(2) Uani 1 1 d . B .
O1 O 0.4003(2) 0.5076(2) 0.14382(16) 0.0393(10) Uani 1 1 d . . .
O2 O 0.6355(3) 0.5688(4) 0.2500(2) 0.095(2) Uani 1 1 d D . .
N1 N 0.5096(2) 0.5882(3) 0.1716(2) 0.0417(13) Uani 1 1 d . . .
N2 N 0.5000 0.5000 0.0406(3) 0.045(2) Uani 1 2 d S . .
C1 C 0.3668(3) 0.5598(3) 0.1581(2) 0.0387(15) Uani 1 1 d . . .
C2 C 0.3037(3) 0.5708(3) 0.1418(2) 0.0359(13) Uani 1 1 d . . .
C3 C 0.2752(3) 0.6254(3) 0.1585(2) 0.0447(16) Uani 1 1 d . . .
H3 H 0.2343 0.6342 0.1468 0.054 Uiso 1 1 calc R . .
C4 C 0.3025(3) 0.6691(4) 0.1919(3) 0.0502(17) Uani 1 1 d . A .
C5 C 0.3622(3) 0.6544(4) 0.2078(3) 0.0478(17) Uani 1 1 d . A .
H5 H 0.3820 0.6815 0.2307 0.057 Uiso 1 1 calc R . .
C6 C 0.3949(3) 0.6013(3) 0.1916(2) 0.0425(16) Uani 1 1 d . . .
C7 C 0.2693(3) 0.5250(3) 0.1079(3) 0.0447(16) Uani 1 1 d . . .
C8 C 0.3031(4) 0.5141(4) 0.0594(3) 0.058(2) Uani 1 1 d . . .
H8A H 0.3062 0.5537 0.0415 0.087 Uiso 1 1 calc R . .
H8B H 0.2796 0.4838 0.0397 0.087 Uiso 1 1 calc R . .
H8C H 0.3451 0.4978 0.0659 0.087 Uiso 1 1 calc R . .
C9 C 0.2607(4) 0.4611(4) 0.1348(4) 0.074(3) Uani 1 1 d . . .
H9A H 0.2348 0.4334 0.1146 0.112 Uiso 1 1 calc R . .
H9B H 0.2403 0.4681 0.1665 0.112 Uiso 1 1 calc R . .
H9C H 0.3017 0.4418 0.1401 0.112 Uiso 1 1 calc R . .
C10 C 0.2015(4) 0.5477(4) 0.0943(3) 0.063(2) Uani 1 1 d . . .
H10A H 0.2040 0.5879 0.0771 0.094 Uiso 1 1 calc R . .
H10B H 0.1768 0.5527 0.1243 0.094 Uiso 1 1 calc R . .
H10C H 0.1815 0.5168 0.0729 0.094 Uiso 1 1 calc R . .
C11 C 0.2676(3) 0.7310(4) 0.2072(3) 0.064(2) Uani 1 1 d D . .
C12 C 0.2965(9) 0.7541(10) 0.2567(6) 0.070(3) Uiso 0.50 1 d PD A 1
C13 C 0.2543(11) 0.7655(11) 0.1599(7) 0.070(3) Uiso 0.50 1 d PD A 1
C14 C 0.1998(8) 0.7202(12) 0.2194(8) 0.070(3) Uiso 0.50 1 d PD A 1
C12' C 0.3108(9) 0.7751(10) 0.2351(8) 0.079(4) Uiso 0.50 1 d PD A 2
C13' C 0.2690(12) 0.7753(11) 0.1636(8) 0.079(4) Uiso 0.50 1 d PD A 2
C14' C 0.2055(9) 0.7133(13) 0.2323(9) 0.079(4) Uiso 0.50 1 d PD A 2
C15 C 0.4607(3) 0.5873(3) 0.2108(3) 0.0473(17) Uani 1 1 d . B .
H15A H 0.4716 0.6185 0.2362 0.057 Uiso 1 1 calc R . .
H15B H 0.4606 0.5456 0.2267 0.057 Uiso 1 1 calc R . .
C16 C 0.5339(3) 0.6488(4) 0.1590(3) 0.0478(17) Uani 1 1 d . B .
C17 C 0.5167(4) 0.7062(4) 0.1803(3) 0.055(2) Uani 1 1 d . . .
H17 H 0.4862 0.7068 0.2056 0.066 Uiso 1 1 calc R B .
C18 C 0.5438(4) 0.7625(4) 0.1648(4) 0.072(3) Uani 1 1 d . B .
H18 H 0.5322 0.8009 0.1797 0.087 Uiso 1 1 calc R . .
C19 C 0.5868(4) 0.7613(4) 0.1279(4) 0.069(2) Uani 1 1 d . . .
C20 C 0.6051(4) 0.7068(5) 0.1054(3) 0.074(3) Uani 1 1 d . B .
H20 H 0.6358 0.7074 0.0802 0.088 Uiso 1 1 calc R . .
C21 C 0.5782(3) 0.6508(4) 0.1200(3) 0.0563(18) Uani 1 1 d . . .
H21 H 0.5896 0.6132 0.1038 0.068 Uiso 1 1 calc R B .
C22 C 0.4444(4) 0.3923(5) -0.0152(4) 0.083(3) Uani 1 1 d . . .
H22A H 0.4111 0.3949 0.0094 0.124 Uiso 1 1 calc R B .
H22B H 0.4536 0.3483 -0.0222 0.124 Uiso 1 1 calc R . .
H22C H 0.4309 0.4133 -0.0454 0.124 Uiso 1 1 calc R . .
C23 C 0.5590(4) 0.3726(4) 0.0497(3) 0.067(2) Uani 1 1 d . . .
H23A H 0.6020 0.3866 0.0555 0.100 Uiso 1 1 calc R B .
H23B H 0.5595 0.3318 0.0333 0.100 Uiso 1 1 calc R . .
H23C H 0.5371 0.3690 0.0812 0.100 Uiso 1 1 calc R . .
C24 C 0.5715(5) 0.4431(6) -0.0455(3) 0.088(3) Uani 1 1 d . . .
H24A H 0.5538 0.4744 -0.0678 0.132 Uiso 1 1 calc R B .
H24B H 0.5765 0.4034 -0.0630 0.132 Uiso 1 1 calc R . .
H24C H 0.6124 0.4575 -0.0338 0.132 Uiso 1 1 calc R . .
C25 C 0.6149(11) 0.6220(8) 0.2794(7) 0.088(3) Uiso 0.50 1 d PD B 1
C26 C 0.6593(10) 0.6277(10) 0.3211(8) 0.088(3) Uiso 0.50 1 d PD B 1
C27 C 0.7006(10) 0.5716(9) 0.3172(8) 0.088(3) Uiso 0.50 1 d PD B 1
C28 C 0.6710(10) 0.5248(8) 0.2792(7) 0.088(3) Uiso 0.50 1 d PD B 1
C25' C 0.5974(11) 0.5985(13) 0.2876(8) 0.112(5) Uiso 0.50 1 d PD B 2
C26' C 0.6371(13) 0.6048(13) 0.3317(10) 0.112(5) Uiso 0.50 1 d PD B 2
C27' C 0.6703(13) 0.5440(13) 0.3251(8) 0.112(5) Uiso 0.50 1 d PD B 2
C28' C 0.6939(7) 0.5478(13) 0.2709(8) 0.112(5) Uiso 0.50 1 d PD B 2
Li1 Li 0.6006(6) 0.5593(6) 0.1877(5) 0.056(3) Uani 1 1 d . . .

loop_
_atom_site_aniso_label
_atom_site_aniso_U_11
_atom_site_aniso_U_22
_atom_site_aniso_U_33
_atom_site_aniso_U_23
_atom_site_aniso_U_13
_atom_site_aniso_U_12
Yb1 0.0392(2) 0.0360(2) 0.03321(16) 0.000 0.000 0.00291(15)
Si1 0.0684(14) 0.0693(15) 0.0411(10) -0.0136(10) 0.0104(11) -0.0187(12)
F1 0.104(4) 0.072(4) 0.139(6) 0.003(3) -0.010(4) -0.030(3)
O1 0.028(2) 0.048(3) 0.042(2) -0.001(2) 0.0001(18) 0.0051(19)
O2 0.088(5) 0.137(6) 0.060(4) -0.041(4) -0.033(3) 0.054(4)
N1 0.027(3) 0.047(3) 0.051(3) -0.016(3) -0.003(2) 0.003(2)
N2 0.069(6) 0.044(5) 0.021(3) 0.000 0.000 -0.010(4)
C1 0.044(4) 0.038(4) 0.033(3) 0.003(3) 0.004(3) 0.015(3)
C2 0.028(3) 0.042(4) 0.038(3) 0.007(3) 0.004(2) 0.010(3)
C3 0.024(3) 0.058(4) 0.051(4) -0.002(3) -0.010(3) 0.002(3)
C4 0.038(4) 0.058(5) 0.055(4) -0.007(3) -0.004(3) 0.009(3)
C5 0.049(4) 0.053(4) 0.042(4) -0.006(3) -0.003(3) -0.003(3)
C6 0.032(3) 0.059(4) 0.037(3) 0.005(3) -0.003(3) 0.006(3)
C7 0.038(4) 0.042(4) 0.054(4) 0.003(3) -0.011(3) 0.000(3)
C8 0.046(5) 0.077(6) 0.051(4) -0.014(4) -0.012(4) 0.002(4)
C9 0.059(5) 0.063(5) 0.102(8) 0.005(5) -0.022(5) -0.003(4)
C10 0.048(5) 0.061(5) 0.080(6) -0.004(4) -0.022(4) -0.008(4)
C11 0.047(4) 0.054(5) 0.091(6) -0.023(4) -0.021(4) 0.011(4)
C15 0.043(4) 0.048(4) 0.050(4) -0.016(3) -0.014(3) 0.017(3)
C16 0.027(3) 0.068(5) 0.049(4) -0.010(4) -0.008(3) -0.008(3)
C17 0.043(4) 0.064(5) 0.059(5) -0.016(4) -0.015(4) 0.011(4)
C18 0.061(5) 0.041(4) 0.115(8) -0.010(5) -0.023(5) -0.004(4)
C19 0.057(5) 0.055(5) 0.094(7) 0.006(5) -0.009(5) -0.018(4)
C20 0.071(6) 0.084(7) 0.067(6) -0.002(5) -0.002(4) -0.017(5)
C21 0.048(4) 0.059(5) 0.063(4) -0.012(4) -0.010(4) -0.009(3)
C22 0.066(6) 0.101(8) 0.081(6) -0.041(6) -0.011(5) -0.036(5)
C23 0.066(6) 0.056(5) 0.079(6) -0.025(4) 0.017(4) -0.006(4)
C24 0.088(7) 0.127(9) 0.049(5) 0.002(5) 0.035(5) -0.016(7)
Li1 0.036(6) 0.068(9) 0.064(8) -0.030(7) -0.021(6) 0.012(6)

loop_
_atom_type_symbol
_atom_type_description
_atom_type_scat_dispersion_real
_atom_type_scat_dispersion_imag
_atom_type_scat_source
C C 0.0033 0.0016 'International Tables Vol C Tables 4.2.6.8 and 6.1.1.4'
H H 0.0000 0.0000 'International Tables Vol C Tables 4.2.6.8 and 6.1.1.4'
N N 0.0061 0.0033 'International Tables Vol C Tables 4.2.6.8 and 6.1.1.4'
O O 0.0106 0.0060 'International Tables Vol C Tables 4.2.6.8 and 6.1.1.4'
Yb Yb -0.3850 5.5486 'International Tables Vol C Tables 4.2.6.8 and 6.1.1.4'
Si Si 0.0817 0.0704 'International Tables Vol C Tables 4.2.6.8 and 6.1.1.4'
F F 0.0171 0.0103 'International Tables Vol C Tables 4.2.6.8 and 6.1.1.4'
Li Li -0.0003 0.0001 'International Tables Vol C Tables 4.2.6.8 and 6.1.1.4'

loop_
_geom_angle_atom_site_label_1
_geom_angle_atom_site_label_2
_geom_angle_atom_site_label_3
_geom_angle
_geom_angle_site_symmetry_1
_geom_angle_site_symmetry_3
O1 Yb1 O1 149.5(3) 11_554 .
O1 Yb1 N2 105.23(13) 11_554 .
O1 Yb1 N2 105.23(13) . .
O1 Yb1 N1 82.76(17) 11_554 11_554
O1 Yb1 N1 79.81(17) . 11_554
N2 Yb1 N1 125.20(16) . 11_554
O1 Yb1 N1 79.81(17) 11_554 .
O1 Yb1 N1 82.76(17) . .
N2 Yb1 N1 125.20(16) . .
N1 Yb1 N1 109.6(3) 11_554 .
O1 Yb1 Li1 37.1(3) 11_554 .
O1 Yb1 Li1 119.5(3) . .
N2 Yb1 Li1 125.5(3) . .
N1 Yb1 Li1 93.7(3) 11_554 .
N1 Yb1 Li1 42.9(3) . .
O1 Yb1 Li1 119.5(3) 11_554 11_554
O1 Yb1 Li1 37.1(3) . 11_554
N2 Yb1 Li1 125.5(3) . 11_554
N1 Yb1 Li1 42.9(3) 11_554 11_554
N1 Yb1 Li1 93.7(3) . 11_554
Li1 Yb1 Li1 109.1(6) . 11_554
O1 Yb1 C15 60.02(17) 11_554 11_554
O1 Yb1 C15 95.71(18) . 11_554
N2 Yb1 C15 139.62(13) . 11_554
N1 Yb1 C15 26.5(2) 11_554 11_554
N1 Yb1 C15 91.0(2) . 11_554
Li1 Yb1 C15 67.4(3) . 11_554
Li1 Yb1 C15 60.0(3) 11_554 11_554
O1 Yb1 Si1 111.66(13) 11_554 11_554
O1 Yb1 Si1 95.92(13) . 11_554
N2 Yb1 Si1 25.99(5) . 11_554
N1 Yb1 Si1 148.67(17) 11_554 11_554
N1 Yb1 Si1 100.48(16) . 11_554
Li1 Yb1 Si1 114.8(3) . 11_554
Li1 Yb1 Si1 128.5(2) 11_554 11_554
C15 Yb1 Si1 164.59(14) 11_554 11_554
N2 Si1 C22 112.2(3) . .
N2 Si1 C23 111.8(3) . .
C22 Si1 C23 107.2(4) . .
N2 Si1 C24 114.0(4) . .
C22 Si1 C24 106.7(4) . .
C23 Si1 C24 104.4(5) . .
C1 O1 Li1 115.7(5) . 11_554
C1 O1 Yb1 129.2(4) . .
Li1 O1 Yb1 97.0(4) 11_554 .
C28' O2 C28 29.2(11) . .
C28' O2 C25' 110.1(14) . .
C28 O2 C25' 101.1(15) . .
C28' O2 C25 106.7(14) . .
C28 O2 C25 111.4(12) . .
C25' O2 C25 26.5(14) . .
C28' O2 Li1 132.1(11) . .
C28 O2 Li1 129.7(10) . .
C25' O2 Li1 117.6(12) . .
C25 O2 Li1 117.6(10) . .
C16 N1 C15 115.9(5) . .
C16 N1 Li1 88.9(5) . .
C15 N1 Li1 119.9(6) . .
C16 N1 Yb1 128.7(4) . .
C15 N1 Yb1 109.8(4) . .
Li1 N1 Yb1 87.8(4) . .
Si1 N2 Si1 120.6(5) . 11_554
Si1 N2 Yb1 119.7(3) . .
Si1 N2 Yb1 119.7(3) 11_554 .
O1 C1 C6 118.0(6) . .
O1 C1 C2 122.2(6) . .
C6 C1 C2 119.7(6) . .
O1 C1 Li1 37.5(4) . 11_554
C6 C1 Li1 106.5(5) . 11_554
C2 C1 Li1 118.5(5) . 11_554
C3 C2 C1 116.6(6) . .
C3 C2 C7 121.4(6) . .
C1 C2 C7 122.0(5) . .
C2 C3 C4 125.2(6) . .
C2 C3 H3 117.4 . .
C4 C3 H3 117.4 . .
C5 C4 C3 115.5(7) . .
C5 C4 C11 122.9(7) . .
C3 C4 C11 121.6(6) . .
C4 C5 C6 122.8(6) . .
C4 C5 H5 118.6 . .
C6 C5 H5 118.6 . .
C5 C6 C1 120.1(6) . .
C5 C6 C15 120.5(6) . .
C1 C6 C15 119.3(6) . .
C8 C7 C2 113.1(6) . .
C8 C7 C9 109.2(7) . .
C2 C7 C9 109.5(6) . .
C8 C7 C10 106.2(6) . .
C2 C7 C10 112.7(6) . .
C9 C7 C10 105.8(6) . .
C7 C8 H8A 109.5 . .
C7 C8 H8B 109.5 . .
H8A C8 H8B 109.5 . .
C7 C8 H8C 109.5 . .
H8A C8 H8C 109.5 . .
H8B C8 H8C 109.5 . .
C7 C9 H9A 109.5 . .
C7 C9 H9B 109.5 . .
H9A C9 H9B 109.5 . .
C7 C9 H9C 109.5 . .
H9A C9 H9C 109.5 . .
H9B C9 H9C 109.5 . .
C7 C10 H10A 109.5 . .
C7 C10 H10B 109.5 . .
H10A C10 H10B 109.5 . .
C7 C10 H10C 109.5 . .
H10A C10 H10C 109.5 . .
H10B C10 H10C 109.5 . .
C13' C11 C14 106.7(14) . .
C13' C11 C12' 89.5(14) . .
C14 C11 C12' 124.7(14) . .
C13' C11 C14' 121.2(15) . .
C14 C11 C14' 15.0(13) . .
C12' C11 C14' 117.0(15) . .
C13' C11 C12 118.0(14) . .
C14 C11 C12 103.9(13) . .
C12' C11 C12 30.0(9) . .
C14' C11 C12 92.1(14) . .
C13' C11 C4 107.9(13) . .
C14 C11 C4 112.7(12) . .
C12' C11 C4 111.4(10) . .
C14' C11 C4 108.6(12) . .
C12 C11 C4 107.8(9) . .
C13' C11 C13 14.9(14) . .
C14 C11 C13 94.7(13) . .
C12' C11 C13 103.8(13) . .
C14' C11 C13 109.6(13) . .
C12 C11 C13 130.9(14) . .
C4 C11 C13 105.9(12) . .
N1 C15 C6 113.4(6) . .
N1 C15 H15A 108.9 . .
C6 C15 H15A 108.9 . .
N1 C15 H15B 108.9 . .
C6 C15 H15B 108.9 . .
H15A C15 H15B 107.7 . .
C17 C16 C21 117.0(7) . .
C17 C16 N1 126.4(7) . .
C21 C16 N1 116.6(6) . .
C18 C17 C16 121.2(8) . .
C18 C17 H17 119.4 . .
C16 C17 H17 119.4 . .
C19 C18 C17 119.1(8) . .
C19 C18 H18 120.5 . .
C17 C18 H18 120.5 . .
C18 C19 C20 122.5(8) . .
C18 C19 F1 118.2(8) . .
C20 C19 F1 119.3(9) . .
C19 C20 C21 119.1(9) . .
C19 C20 H20 120.5 . .
C21 C20 H20 120.5 . .
C20 C21 C16 121.1(8) . .
C20 C21 H21 119.4 . .
C16 C21 H21 119.4 . .
Si1 C22 H22A 109.5 . .
Si1 C22 H22B 109.5 . .
H22A C22 H22B 109.5 . .
Si1 C22 H22C 109.5 . .
H22A C22 H22C 109.5 . .
H22B C22 H22C 109.5 . .
Si1 C23 H23A 109.5 . .
Si1 C23 H23B 109.5 . .
H23A C23 H23B 109.5 . .
Si1 C23 H23C 109.5 . .
H23A C23 H23C 109.5 . .
H23B C23 H23C 109.5 . .
Si1 C24 H24A 109.5 . .
Si1 C24 H24B 109.5 . .
H24A C24 H24B 109.5 . .
Si1 C24 H24C 109.5 . .
H24A C24 H24C 109.5 . .
H24B C24 H24C 109.5 . .
O2 C25 C26 106.9(14) . .
C25 C26 C27 105.1(17) . .
C26 C27 C28 108.6(16) . .
O2 C28 C27 99.2(12) . .
O2 C25' C26' 106.8(18) . .
C25' C26' C27' 96(2) . .
C26' C27' C28' 103(2) . .
O2 C28' C27' 96.2(15) . .
O1 Li1 O2 132.2(8) 11_554 .
O1 Li1 N1 94.8(5) 11_554 .
O2 Li1 N1 122.1(7) . .
O1 Li1 C1 26.8(3) 11_554 11_554
O2 Li1 C1 105.4(6) . 11_554
N1 Li1 C1 116.6(5) . 11_554
O1 Li1 Yb1 45.9(3) 11_554 .
O2 Li1 Yb1 148.6(8) . .
N1 Li1 Yb1 49.2(3) . .
C1 Li1 Yb1 68.0(3) 11_554 .

loop_
_geom_bond_atom_site_label_1
_geom_bond_atom_site_label_2
_geom_bond_distance
_geom_bond_site_symmetry_2
Yb1 O1 2.194(4) 11_554
Yb1 O1 2.194(4) .
Yb1 N2 2.206(8) .
Yb1 N1 2.300(5) 11_554
Yb1 N1 2.300(5) .
Yb1 Li1 3.034(11) .
Yb1 Li1 3.034(11) 11_554
Yb1 C15 3.128(7) 11_554
Yb1 Si1 3.399(3) 11_554
Si1 N2 1.714(5) .
Si1 C22 1.867(8) .
Si1 C23 1.886(10) .
Si1 C24 1.887(8) .
F1 C19 1.367(9) .
O1 C1 1.367(7) .
O1 Li1 1.846(13) 11_554
O2 C28' 1.428(10) .
O2 C28 1.432(9) .
O2 C25' 1.440(10) .
O2 C25 1.445(9) .
O2 Li1 1.846(13) .
N1 C16 1.423(9) .
N1 C15 1.481(9) .
N1 Li1 2.067(13) .
N2 Si1 1.714(5) 11_554
C1 C6 1.395(9) .
C1 C2 1.425(8) .
C1 Li1 2.733(14) 11_554
C2 C3 1.380(9) .
C2 C7 1.518(9) .
C3 C4 1.414(10) .
C3 H3 0.9400 .
C4 C5 1.371(10) .
C4 C11 1.562(11) .
C5 C6 1.391(11) .
C5 H5 0.9400 .
C6 C15 1.515(9) .
C7 C8 1.508(10) .
C7 C9 1.544(11) .
C7 C10 1.559(10) .
C8 H8A 0.9700 .
C8 H8B 0.9700 .
C8 H8C 0.9700 .
C9 H9A 0.9700 .
C9 H9B 0.9700 .
C9 H9C 0.9700 .
C10 H10A 0.9700 .
C10 H10B 0.9700 .
C10 H10C 0.9700 .
C11 C13' 1.504(16) .
C11 C14 1.490(16) .
C11 C12' 1.509(15) .
C11 C14' 1.524(16) .
C11 C12 1.549(14) .
C11 C13 1.497(9) .
C15 H15A 0.9800 .
C15 H15B 0.9800 .
C16 C17 1.393(10) .
C16 C21 1.408(10) .
C17 C18 1.387(12) .
C17 H17 0.9400 .
C18 C19 1.348(13) .
C18 H18 0.9400 .
C19 C20 1.361(12) .
C20 C21 1.372(11) .
C20 H20 0.9400 .
C21 H21 0.9400 .
C22 H22A 0.9700 .
C22 H22B 0.9700 .
C22 H22C 0.9700 .
C23 H23A 0.9700 .
C23 H23B 0.9700 .
C23 H23C 0.9700 .
C24 H24A 0.9700 .
C24 H24B 0.9700 .
C24 H24C 0.9700 .
C25 C26 1.469(17) .
C26 C27 1.478(17) .
C27 C28 1.557(17) .
C25' C26' 1.462(18) .
C26' C27' 1.478(18) .
C27' C28' 1.548(18) .
Li1 O1 1.846(13) 11_554
Li1 C1 2.733(14) 11_554
